data_1000254
loop_
_publ_author_name
'Leblanc, M'
'Ferey, G'

_publ_section_title
;
Room-temperature structures of oxocopper(II) vanadate(V) hydrates,
Cu~3~ V~2~ O~8~ (H~2~ O) and Cu V~2~ O~6~ (H2 O)2
;
_journal_coden_ASTM ACSCEE
_journal_name_full 'Acta Crystallographica C (39,1983-)'
_journal_page_first 15
_journal_page_last 18
_journal_volume 46
_journal_year 1990
_chemical_formula_structural 'Cu (V2 O6) (H2 O)2'
_chemical_formula_sum 'Cu H4 O8 V2'
_chemical_name_systematic 'Copper hexaoxodivanadate dihydrate'
_space_group_IT_number 13
_symmetry_cell_setting monoclinic
_symmetry_Int_Tables_number 13
_symmetry_space_group_name_Hall '-P 2yc'
_symmetry_space_group_name_H-M 'P 1 2/c 1'
_cell_angle_alpha 90
_cell_angle_beta 91.04(1)
_cell_angle_gamma 90
_cell_formula_units_Z 2
_cell_length_a 5.617(1)
_cell_length_b 5.595(1)
_cell_length_c 11.333(2)
_cell_volume 356.1
_refine_ls_R_factor_all 0.045
_cod_original_formula_sum 'H4 Cu O8 V2'
_cod_database_code 1000254

loop_
_symmetry_equiv_pos_as_xyz
x,y,z
-x,y,1/2-z
-x,-y,-z
x,-y,1/2+z

loop_
_atom_site_aniso_label
_atom_site_aniso_U_11
_atom_site_aniso_U_12
_atom_site_aniso_U_13
_atom_site_aniso_U_22
_atom_site_aniso_U_23
_atom_site_aniso_U_33
Cu1 0.0277(4) -0.0008(3) -0.0009(3) 0.0225(4) -0.0098(3) 0.0191(4)
V1 0.0123(3) 0.0006(2) -0.0027(2) 0.0147(3) -0.0007(2) 0.0160(3)
O1 0.0159(19) 0. 0.0051(17) 0.0262(22) 0. 0.0355(26)
O2 0.0293(16) -0.0045(12) -0.0047(13) 0.0196(14) -0.0035(12) 0.0263(16)
O3 0.0175(20) 0. -0.0083(13) 0.0346(25) 0. 0.0309(25)
O4 0.0329(18) 0.0084(14) -0.0019(13) 0.0332(17) -0.0001(15) 0.0255(17)
O5 0.037(2) 0.0038(17) 0.0003(16) 0.0467(22) -0.0050(17) 0.0349(20)

loop_
_atom_site_label
_atom_site_type_symbol
_atom_site_symmetry_multiplicity
_atom_site_Wyckoff_symbol
_atom_site_fract_x
_atom_site_fract_y
_atom_site_fract_z
_atom_site_occupancy
_atom_site_attached_hydrogens
_atom_site_calc_flag
Cu1 Cu2+ 2 a 0. 0. 0. 1. 0 d
V1 V5+ 4 g 0.2350(1) 0.4519(1) 0.1620(1) 1. 0 d
O1 O2- 2 e 0. 0.5664(8) 0.25 1. 0 d
O2 O2- 4 g 0.1830(6) 0.1667(5) 0.1272(3) 1. 0 d
O3 O2- 2 f 0.5 0.4746(8) 0.25 1. 0 d
O4 O2- 4 g 0.2528(6) 0.6146(6) 0.0456(3) 1. 0 d
O5 O2- 4 g 0.2612(7) 0.0615(7) -0.1118(3) 1. 2 d

loop_
_atom_type_symbol
_atom_type_oxidation_number
Cu2+ 2.000
V5+ 5.000
O2- -2.000
H1+ 1.000
